data_4304388
loop_
_publ_author_name
'Xin-Yi Wang'
'Slavi C. Sevov'

_publ_section_title
;
Synthesis, Structures, and Magnetic Properties of Metal-Coordination
Polymers with Benzenepentacarboxylate Linkers
;
_journal_name_full 'Inorganic Chemistry'
_journal_page_first 1037
_journal_page_last 1043
_journal_paper_doi 10.1021/ic701893z
_journal_volume 47
_journal_year 2008
_chemical_formula_moiety '2(C11 H O10),Co5, 24(H2O)'
_chemical_formula_sum 'C22 H50 Co5 O44'
_chemical_formula_weight 1313.27
_chemical_name_systematic
; 
 ? 
;
_space_group_IT_number 14
_symmetry_cell_setting monoclinic
_symmetry_space_group_name_Hall '-P 2ybc'
_symmetry_space_group_name_H-M 'P 1 21/c 1'
_atom_sites_solution_hydrogens geom
_atom_sites_solution_primary direct
_atom_sites_solution_secondary difmap
_audit_creation_method SHELXL-97
_cell_angle_alpha 90.00
_cell_angle_beta 91.5390(10)
_cell_angle_gamma 90.00
_cell_formula_units_Z 2
_cell_length_a 12.6162(2)
_cell_length_b 11.3768(2)
_cell_length_c 15.3401(3)
_cell_measurement_temperature 100(2)
_cell_volume 2201.00(7)
_computing_cell_refinement 'Bruker SMART'
_computing_data_collection 'Bruker SMART'
_computing_data_reduction 'Bruker SHELXTL-V5.1'
_computing_molecular_graphics Diomand
_computing_publication_material 'SHELXL-97 (Sheldrick, 1997)'
_computing_structure_refinement 'SHELXL-97 (Sheldrick, 1997)'
_computing_structure_solution 'SHELXS-97 (Sheldrick, 1990)'
_diffrn_ambient_temperature 100(2)
_diffrn_measured_fraction_theta_full 0.999
_diffrn_measured_fraction_theta_max 0.999
_diffrn_measurement_device_type 'CCD area detector'
_diffrn_measurement_method 'phi and omega scans'
_diffrn_radiation_monochromator graphite
_diffrn_radiation_source 'fine-focus sealed tube'
_diffrn_radiation_type MoK\a
_diffrn_radiation_wavelength 0.71073
_diffrn_reflns_av_R_equivalents 0.0457
_diffrn_reflns_av_sigmaI/netI 0.0360
_diffrn_reflns_limit_h_max 15
_diffrn_reflns_limit_h_min -15
_diffrn_reflns_limit_k_max 14
_diffrn_reflns_limit_k_min -14
_diffrn_reflns_limit_l_max 18
_diffrn_reflns_limit_l_min -19
_diffrn_reflns_number 28203
_diffrn_reflns_theta_full 26.72
_diffrn_reflns_theta_max 26.72
_diffrn_reflns_theta_min 1.61
_exptl_absorpt_coefficient_mu 1.978
_exptl_absorpt_correction_T_max 0.8740
_exptl_absorpt_correction_T_min 0.7173
_exptl_absorpt_correction_type multi-scan
_exptl_absorpt_process_details 'Blessing, R.H. (1995) Acta Cryst. A51, 33-38'
_exptl_crystal_colour red
_exptl_crystal_density_diffrn 1.982
_exptl_crystal_density_meas ?
_exptl_crystal_density_method .
_exptl_crystal_description plate
_exptl_crystal_F_000 1338
_exptl_crystal_size_max 0.18
_exptl_crystal_size_mid 0.15
_exptl_crystal_size_min 0.07
_refine_diff_density_max 0.986
_refine_diff_density_min -0.709
_refine_diff_density_rms 0.094
_refine_ls_extinction_method none
_refine_ls_goodness_of_fit_ref 1.082
_refine_ls_hydrogen_treatment mixed
_refine_ls_matrix_type full
_refine_ls_number_parameters 403
_refine_ls_number_reflns 4659
_refine_ls_number_restraints 36
_refine_ls_restrained_S_all 1.085
_refine_ls_R_factor_all 0.0437
_refine_ls_R_factor_gt 0.0336
_refine_ls_shift/su_max 0.001
_refine_ls_shift/su_mean 0.000
_refine_ls_structure_factor_coef Fsqd
_refine_ls_weighting_details 'calc w=1/[\s^2^(Fo^2^)+(0.0384P)^2^+1.9411P] where P=(Fo^2^+2Fc^2^)/3'
_refine_ls_weighting_scheme calc
_refine_ls_wR_factor_gt 0.0790
_refine_ls_wR_factor_ref 0.0828
_reflns_number_gt 3851
_reflns_number_total 4659
_reflns_threshold_expression >2sigma(I)
_cod_data_source_file ic701893z-file003_3.cif
_cod_data_source_block CoBPCA2-3-Co
_cod_database_code 4304388

loop_
_symmetry_equiv_pos_as_xyz
'x, y, z'
'-x, y+1/2, -z+1/2'
'-x, -y, -z'
'x, -y-1/2, z-1/2'

loop_
_atom_site_label
_atom_site_type_symbol
_atom_site_fract_x
_atom_site_fract_y
_atom_site_fract_z
_atom_site_U_iso_or_equiv
_atom_site_adp_type
_atom_site_occupancy
_atom_site_symmetry_multiplicity
_atom_site_calc_flag
_atom_site_refinement_flags
_atom_site_disorder_assembly
_atom_site_disorder_group
Co1 Co 1.0000 1.0000 0.0000 0.00853(12) Uani 1 2 d S . .
Co2 Co 0.71234(3) 1.09996(3) 0.22878(2) 0.00790(10) Uani 1 1 d . . .
Co3 Co 0.49401(3) 1.00197(3) 0.29242(2) 0.00745(10) Uani 1 1 d . . .
C1 C 0.6821(2) 0.8881(2) 0.07052(16) 0.0085(5) Uani 1 1 d . . .
C2 C 0.6211(2) 0.8472(2) 0.13891(16) 0.0074(5) Uani 1 1 d . . .
C3 C 0.5175(2) 0.8064(2) 0.12179(16) 0.0078(5) Uani 1 1 d . . .
C4 C 0.4726(2) 0.8110(2) 0.03774(16) 0.0085(5) Uani 1 1 d . . .
C5 C 0.5326(2) 0.8595(2) -0.02933(16) 0.0074(5) Uani 1 1 d . . .
C6 C 0.6368(2) 0.8928(2) -0.01299(17) 0.0096(5) Uani 1 1 d . . .
H6 H 0.680(3) 0.926(4) -0.064(3) 0.059(3) Uiso 1 1 d . . .
C7 C 0.7917(2) 0.9369(2) 0.08438(17) 0.0091(5) Uani 1 1 d . . .
C8 C 0.6654(2) 0.8479(2) 0.23127(16) 0.0075(5) Uani 1 1 d . . .
C9 C 0.4508(2) 0.7662(2) 0.19580(16) 0.0085(5) Uani 1 1 d . . .
C10 C 0.3600(2) 0.7667(2) 0.02250(16) 0.0089(5) Uani 1 1 d . . .
C11 C 0.4833(2) 0.8912(2) -0.11586(16) 0.0082(5) Uani 1 1 d . . .
O1 O 0.85435(15) 0.92119(17) 0.02333(12) 0.0125(4) Uani 1 1 d . . .
O2 O 0.81480(14) 0.99189(16) 0.15432(12) 0.0110(4) Uani 1 1 d . . .
O3 O 0.65151(14) 0.94242(15) 0.27552(11) 0.0091(4) Uani 1 1 d . . .
O4 O 0.71090(15) 0.75952(16) 0.25997(12) 0.0142(4) Uani 1 1 d . . .
O5 O 0.43503(14) 0.83410(16) 0.25760(11) 0.0102(4) Uani 1 1 d . . .
O6 O 0.41107(14) 0.66309(15) 0.18916(11) 0.0080(4) Uani 1 1 d . . .
O7 O 0.28722(14) 0.81857(17) 0.06175(11) 0.0122(4) Uani 1 1 d . . .
O8 O 0.34652(15) 0.67725(16) -0.02459(12) 0.0119(4) Uani 1 1 d . . .
O9 O 0.54347(14) 0.92955(16) -0.17373(11) 0.0097(4) Uani 1 1 d . . .
O10 O 0.38388(14) 0.88404(16) -0.12230(11) 0.0094(4) Uani 1 1 d . . .
O11 O 1.02601(16) 1.03515(18) 0.13248(12) 0.0151(4) Uani 1 1 d D . .
H11A H 1.081(2) 1.000(3) 0.164(2) 0.059(3) Uiso 1 1 d D . .
H11B H 0.9601(17) 1.017(4) 0.157(3) 0.059(3) Uiso 1 1 d D . .
O12 O 1.07223(16) 0.83486(18) 0.01238(13) 0.0185(4) Uani 1 1 d D . .
H12A H 1.1455(14) 0.828(4) 0.019(3) 0.059(3) Uiso 1 1 d D . .
H12B H 1.039(3) 0.794(3) 0.056(2) 0.059(3) Uiso 1 1 d D . .
O13 O 0.78258(15) 1.25162(17) 0.17562(12) 0.0133(4) Uani 1 1 d D . .
H13A H 0.745(3) 1.282(3) 0.1290(17) 0.059(3) Uiso 1 1 d D . .
H13B H 0.792(3) 1.309(3) 0.2179(19) 0.059(3) Uiso 1 1 d D . .
O14 O 0.80518(16) 1.12438(18) 0.33945(13) 0.0171(4) Uani 1 1 d D . .
H14A H 0.8734(16) 1.145(4) 0.336(3) 0.059(3) Uiso 1 1 d D . .
H14B H 0.771(3) 1.176(3) 0.379(2) 0.059(3) Uiso 1 1 d D . .
O15 O 0.50913(15) 0.94349(18) 0.41475(12) 0.0138(4) Uani 1 1 d D . .
H15A H 0.459(2) 0.891(3) 0.439(2) 0.059(3) Uiso 1 1 d D . .
H15B H 0.5722(19) 0.934(4) 0.447(2) 0.059(3) Uiso 1 1 d D . .
O16 O 0.33997(15) 1.05986(16) 0.32182(12) 0.0108(4) Uani 1 1 d D . .
H16A H 0.323(3) 1.065(3) 0.3805(13) 0.059(3) Uiso 1 1 d D . .
H16B H 0.314(3) 1.130(3) 0.296(2) 0.059(3) Uiso 1 1 d D . .
O17 O 0.29427(18) 0.05881(19) 0.49450(14) 0.0233(5) Uani 1 1 d D . .
H17A H 0.251(3) 0.108(3) 0.528(2) 0.059(3) Uiso 1 1 d D . .
H17B H 0.264(3) -0.0175(19) 0.497(3) 0.059(3) Uiso 1 1 d D . .
O18 O 0.17728(16) 0.21890(18) 0.58275(13) 0.0180(4) Uani 1 1 d D . .
H18A H 0.224(3) 0.238(3) 0.6318(18) 0.059(3) Uiso 1 1 d D . .
H18B H 0.166(3) 0.294(2) 0.556(2) 0.059(3) Uiso 1 1 d D . .
O19 O 0.20898(15) 0.93283(18) 0.20340(13) 0.0159(4) Uani 1 1 d D . .
H19A H 0.255(3) 0.976(3) 0.239(2) 0.059(3) Uiso 1 1 d D . .
H19B H 0.249(3) 0.903(4) 0.1568(19) 0.059(3) Uiso 1 1 d D . .
O20 O 0.9986(2) 0.3152(3) 0.17541(19) 0.0453(7) Uani 1 1 d D . .
H20A H 0.955(2) 0.267(3) 0.132(2) 0.059(3) Uiso 1 1 d D . .
H20B H 1.0670(18) 0.304(4) 0.142(2) 0.059(3) Uiso 1 1 d D . .
O21 O 0.0036(3) 0.2184(3) 0.3428(2) 0.0637(9) Uani 1 1 d D . .
H21A H 0.035(3) 0.255(3) 0.2877(19) 0.059(3) Uiso 1 1 d D . .
H21B H 0.057(3) 0.156(3) 0.353(3) 0.059(3) Uiso 1 1 d D . .
O22 O 0.0763(5) 0.0136(5) 0.4122(5) 0.116(3) Uani 0.759(11) 1 d PD . .
O23 O -0.0205(13) 0.0119(13) 0.4041(10) 0.062(6) Uiso 0.241(11) 1 d P . .
H22A H 0.018(3) 0.066(3) 0.401(3) 0.059(3) Uiso 1 1 d D . .
H22B H 0.045(3) -0.0641(19) 0.400(3) 0.059(3) Uiso 1 1 d D . .

loop_
_atom_site_aniso_label
_atom_site_aniso_U_11
_atom_site_aniso_U_22
_atom_site_aniso_U_33
_atom_site_aniso_U_23
_atom_site_aniso_U_13
_atom_site_aniso_U_12
Co1 0.0066(3) 0.0101(3) 0.0089(2) 0.0002(2) 0.00058(19) -0.0006(2)
Co2 0.00822(19) 0.00799(18) 0.00744(17) -0.00029(14) -0.00061(13) -0.00011(14)
Co3 0.00903(19) 0.00733(18) 0.00600(17) 0.00015(13) 0.00048(13) -0.00042(14)
C1 0.0104(13) 0.0068(12) 0.0085(12) -0.0019(10) 0.0017(10) 0.0015(10)
C2 0.0072(13) 0.0048(12) 0.0103(12) -0.0008(10) -0.0010(10) 0.0017(10)
C3 0.0110(13) 0.0039(12) 0.0085(12) -0.0021(10) 0.0003(10) 0.0030(10)
C4 0.0094(13) 0.0062(12) 0.0099(12) -0.0017(10) 0.0013(10) 0.0023(10)
C5 0.0104(13) 0.0044(12) 0.0074(12) -0.0013(10) 0.0006(10) 0.0007(10)
C6 0.0126(14) 0.0064(12) 0.0097(12) -0.0019(10) 0.0016(10) 0.0008(11)
C7 0.0086(13) 0.0073(12) 0.0113(13) 0.0011(11) 0.0007(10) 0.0011(10)
C8 0.0071(13) 0.0084(13) 0.0070(12) 0.0013(10) 0.0015(9) -0.0029(10)
C9 0.0043(13) 0.0106(13) 0.0102(12) 0.0031(11) -0.0038(10) 0.0013(10)
C10 0.0114(14) 0.0103(13) 0.0049(11) 0.0042(10) -0.0009(10) 0.0014(11)
C11 0.0138(14) 0.0035(12) 0.0072(11) -0.0029(10) -0.0004(10) 0.0004(10)
O1 0.0109(10) 0.0152(10) 0.0116(9) -0.0023(8) 0.0032(8) -0.0020(8)
O2 0.0095(10) 0.0137(10) 0.0096(9) -0.0014(8) -0.0007(7) -0.0004(8)
O3 0.0107(10) 0.0083(9) 0.0084(9) -0.0003(7) 0.0002(7) 0.0003(7)
O4 0.0194(11) 0.0101(10) 0.0126(9) -0.0009(8) -0.0058(8) 0.0024(8)
O5 0.0123(10) 0.0098(9) 0.0085(9) -0.0012(8) 0.0017(7) -0.0006(8)
O6 0.0091(9) 0.0069(9) 0.0080(8) 0.0001(7) -0.0007(7) -0.0009(7)
O7 0.0092(10) 0.0168(10) 0.0105(9) -0.0027(8) 0.0014(7) 0.0022(8)
O8 0.0134(10) 0.0108(9) 0.0115(9) -0.0005(8) -0.0004(7) -0.0016(8)
O9 0.0106(10) 0.0107(9) 0.0077(9) 0.0010(7) 0.0003(7) -0.0005(7)
O10 0.0088(10) 0.0110(9) 0.0083(8) -0.0005(8) -0.0004(7) -0.0004(7)
O11 0.0106(10) 0.0224(11) 0.0121(10) -0.0008(9) 0.0004(8) -0.0016(9)
O12 0.0143(11) 0.0144(10) 0.0267(11) 0.0020(9) -0.0026(9) 0.0012(9)
O13 0.0133(10) 0.0132(10) 0.0135(10) -0.0001(8) -0.0013(8) -0.0034(8)
O14 0.0140(11) 0.0205(11) 0.0166(10) -0.0047(9) -0.0029(8) 0.0011(9)
O15 0.0134(10) 0.0178(11) 0.0101(9) 0.0034(8) -0.0009(8) -0.0021(8)
O16 0.0122(10) 0.0104(10) 0.0097(9) 0.0014(8) 0.0007(7) 0.0005(8)
O17 0.0349(14) 0.0180(11) 0.0173(11) 0.0010(9) 0.0058(9) 0.0064(10)
O18 0.0200(11) 0.0193(11) 0.0148(10) 0.0013(9) -0.0015(8) 0.0018(9)
O19 0.0151(11) 0.0157(10) 0.0166(10) -0.0022(9) -0.0024(8) -0.0002(8)
O20 0.0272(15) 0.0479(17) 0.0613(18) -0.0088(15) 0.0123(13) -0.0038(13)
O21 0.073(2) 0.061(2) 0.058(2) -0.0200(18) 0.0107(17) 0.0004(18)
O22 0.063(4) 0.064(4) 0.217(8) -0.052(4) -0.061(4) 0.018(3)

loop_
_atom_type_symbol
_atom_type_description
_atom_type_scat_dispersion_real
_atom_type_scat_dispersion_imag
_atom_type_scat_source
C C 0.0033 0.0016 'International Tables Vol C Tables 4.2.6.8 and 6.1.1.4'
H H 0.0000 0.0000 'International Tables Vol C Tables 4.2.6.8 and 6.1.1.4'
O O 0.0106 0.0060 'International Tables Vol C Tables 4.2.6.8 and 6.1.1.4'
Co Co 0.3494 0.9721 'International Tables Vol C Tables 4.2.6.8 and 6.1.1.4'

loop_
_geom_angle_atom_site_label_1
_geom_angle_atom_site_label_2
_geom_angle_atom_site_label_3
_geom_angle
_geom_angle_site_symmetry_1
_geom_angle_site_symmetry_3
_geom_angle_publ_flag
O1 Co1 O1 180.00(9) . 3_775 ?
O1 Co1 O11 91.80(7) . . ?
O1 Co1 O11 88.20(7) 3_775 . ?
O1 Co1 O11 88.20(7) . 3_775 ?
O1 Co1 O11 91.80(7) 3_775 3_775 ?
O11 Co1 O11 179.999(1) . 3_775 ?
O1 Co1 O12 91.03(8) . 3_775 ?
O1 Co1 O12 88.97(8) 3_775 3_775 ?
O11 Co1 O12 88.46(8) . 3_775 ?
O11 Co1 O12 91.54(8) 3_775 3_775 ?
O1 Co1 O12 88.97(8) . . ?
O1 Co1 O12 91.03(8) 3_775 . ?
O11 Co1 O12 91.54(8) . . ?
O11 Co1 O12 88.46(8) 3_775 . ?
O12 Co1 O12 180.0 3_775 . ?
O10 Co2 O14 166.89(8) 3_675 . ?
O10 Co2 O3 97.88(7) 3_675 . ?
O14 Co2 O3 92.23(8) . . ?
O10 Co2 O13 82.14(7) 3_675 . ?
O14 Co2 O13 88.44(8) . . ?
O3 Co2 O13 175.42(7) . . ?
O10 Co2 O2 88.78(7) 3_675 . ?
O14 Co2 O2 100.35(8) . . ?
O3 Co2 O2 85.57(7) . . ?
O13 Co2 O2 89.86(7) . . ?
O10 Co2 O6 90.82(7) 3_675 2_655 ?
O14 Co2 O6 82.93(7) . 2_655 ?
O3 Co2 O6 78.87(7) . 2_655 ?
O13 Co2 O6 105.71(7) . 2_655 ?
O2 Co2 O6 164.23(7) . 2_655 ?
O15 Co3 O9 171.18(8) . 3_675 ?
O15 Co3 O16 88.19(8) . . ?
O9 Co3 O16 82.99(7) 3_675 . ?
O15 Co3 O5 87.74(8) . . ?
O9 Co3 O5 92.77(7) 3_675 . ?
O16 Co3 O5 90.92(7) . . ?
O15 Co3 O3 86.69(7) . . ?
O9 Co3 O3 102.11(7) 3_675 . ?
O16 Co3 O3 174.69(7) . . ?
O5 Co3 O3 90.29(7) . . ?
O15 Co3 O6 96.83(7) . 2_655 ?
O9 Co3 O6 84.73(7) 3_675 2_655 ?
O16 Co3 O6 102.31(7) . 2_655 ?
O5 Co3 O6 166.10(7) . 2_655 ?
O3 Co3 O6 76.93(7) . 2_655 ?
C6 C1 C2 118.9(2) . . ?
C6 C1 C7 118.1(2) . . ?
C2 C1 C7 122.8(2) . . ?
C1 C2 C3 119.9(2) . . ?
C1 C2 C8 120.4(2) . . ?
C3 C2 C8 119.8(2) . . ?
C4 C3 C2 120.8(2) . . ?
C4 C3 C9 119.2(2) . . ?
C2 C3 C9 119.8(2) . . ?
C3 C4 C5 118.6(2) . . ?
C3 C4 C10 118.9(2) . . ?
C5 C4 C10 122.5(2) . . ?
C6 C5 C4 120.1(2) . . ?
C6 C5 C11 117.7(2) . . ?
C4 C5 C11 121.7(2) . . ?
C5 C6 C1 121.4(2) . . ?
O1 C7 O2 124.5(2) . . ?
O1 C7 C1 116.0(2) . . ?
O2 C7 C1 119.5(2) . . ?
O4 C8 O3 124.2(2) . . ?
O4 C8 C2 119.2(2) . . ?
O3 C8 C2 116.6(2) . . ?
O5 C9 O6 124.1(2) . . ?
O5 C9 C3 119.5(2) . . ?
O6 C9 C3 116.4(2) . . ?
O8 C10 O7 124.4(2) . . ?
O8 C10 C4 117.9(2) . . ?
O7 C10 C4 117.5(2) . . ?
O10 C11 O9 125.8(2) . . ?
O10 C11 C5 116.4(2) . . ?
O9 C11 C5 117.7(2) . . ?
C7 O1 Co1 130.00(17) . . ?
C7 O2 Co2 127.39(17) . . ?
C8 O3 Co2 118.75(15) . . ?
C8 O3 Co3 118.20(16) . . ?
Co2 O3 Co3 97.02(7) . . ?
C9 O5 Co3 133.79(17) . . ?
C9 O6 Co2 123.21(16) . 2_645 ?
C9 O6 Co3 122.87(16) . 2_645 ?
Co2 O6 Co3 92.67(7) 2_645 2_645 ?
C11 O9 Co3 129.45(17) . 3_675 ?
C11 O10 Co2 129.40(16) . 3_675 ?

loop_
_geom_bond_atom_site_label_1
_geom_bond_atom_site_label_2
_geom_bond_distance
_geom_bond_site_symmetry_2
_geom_bond_publ_flag
Co1 O1 2.0842(18) . ?
Co1 O1 2.0842(18) 3_775 ?
Co1 O11 2.0886(19) . ?
Co1 O11 2.0886(19) 3_775 ?
Co1 O12 2.094(2) 3_775 ?
Co1 O12 2.095(2) . ?
Co2 O10 2.0169(18) 3_675 ?
Co2 O14 2.0554(19) . ?
Co2 O3 2.0844(18) . ?
Co2 O13 2.1134(19) . ?
Co2 O2 2.1369(19) . ?
Co2 O6 2.1517(18) 2_655 ?
Co3 O15 1.9952(18) . ?
Co3 O9 2.0247(18) 3_675 ?
Co3 O16 2.1121(19) . ?
Co3 O5 2.1131(18) . ?
Co3 O3 2.1219(18) . ?
Co3 O6 2.2036(18) 2_655 ?
C1 C6 1.389(4) . ?
C1 C2 1.397(3) . ?
C1 C7 1.501(4) . ?
C2 C3 1.405(4) . ?
C2 C8 1.509(3) . ?
C3 C4 1.395(3) . ?
C3 C9 1.502(4) . ?
C4 C5 1.406(4) . ?
C4 C10 1.520(4) . ?
C5 C6 1.385(4) . ?
C5 C11 1.495(3) . ?
C7 O1 1.254(3) . ?
C7 O2 1.269(3) . ?
C8 O4 1.233(3) . ?
C8 O3 1.287(3) . ?
C9 O5 1.243(3) . ?
C9 O6 1.279(3) . ?
C10 O8 1.257(3) . ?
C10 O7 1.258(3) . ?
C11 O10 1.258(3) . ?
C11 O9 1.261(3) . ?
O6 Co2 2.1517(18) 2_645 ?
O6 Co3 2.2036(18) 2_645 ?
O9 Co3 2.0247(18) 3_675 ?
O10 Co2 2.0170(18) 3_675 ?
O22 O23 1.224(15) . ?
